data_7116129
loop_
_publ_author_name
'L. Turunen'
'N. K. Beyeh'
'F. Pan'
'A. Valkonen'
'K. Rissanen'

_publ_section_title
;
 Tetraiodoethynyl resorcinarene cavitands as multivalent halogen bond
 donors
;
_journal_name_full Chem.Commun.
_journal_page_first 15920
_journal_paper_doi 10.1039/C4cc07771G
_journal_volume 50
_journal_year 2014
_chemical_formula_moiety 'C68 H76 I4 O8, 7(C5 H5 N)'
_chemical_formula_sum 'C103 H111 I4 N7 O8'
_chemical_formula_weight 2082.58
_chemical_name_systematic
;
 ?
;
_space_group_crystal_system monoclinic
_space_group_IT_number 15
_space_group_name_Hall '-C 2yc'
_space_group_name_H-M_alt 'C 1 2/c 1'
_symmetry_space_group_name_Hall '-C 2yc'
_symmetry_space_group_name_H-M 'C 1 2/c 1'
_atom_sites_solution_hydrogens geom
_audit_creation_date 2014-02-11
_audit_creation_method
;
Olex2 1.2
(compiled 2013.12.10 svn.r2850 for OlexSys, GUI svn.r4736)
;
_cell_angle_alpha 90
_cell_angle_beta 90.8176(15)
_cell_angle_gamma 90
_cell_formula_units_Z 4
_cell_length_a 27.3028(5)
_cell_length_b 12.2692(2)
_cell_length_c 29.3240(5)
_cell_measurement_reflns_used 9141
_cell_measurement_temperature 123.01(10)
_cell_measurement_theta_max 75.3830
_cell_measurement_theta_min 3.9400
_cell_volume 9822.1(3)
_computing_cell_refinement
;
CrysAlisPro, Agilent Technologies,
Version 1.171.37.31 (release 14-01-2014 CrysAlis171 .NET)
(compiled Jan 14 2014,18:38:05)
;
_computing_data_collection
;
CrysAlisPro, Agilent Technologies,
Version 1.171.37.31 (release 14-01-2014 CrysAlis171 .NET)
(compiled Jan 14 2014,18:38:05)
;
_computing_data_reduction
;
CrysAlisPro, Agilent Technologies,
Version 1.171.37.31 (release 14-01-2014 CrysAlis171 .NET)
(compiled Jan 14 2014,18:38:05)
;
_computing_molecular_graphics 'Olex2 (Dolomanov et al., 2009)'
_computing_publication_material 'Olex2 (Dolomanov et al., 2009)'
_computing_structure_refinement 'ShelXL (Sheldrick, 2008)'
_computing_structure_solution 'ShelXS (Sheldrick, 2008)'
_diffrn_ambient_environment N~2~
_diffrn_ambient_temperature 123.01(10)
_diffrn_detector 'CCD plate'
_diffrn_detector_area_resol_mean 5.1977
_diffrn_detector_type Atlas
_diffrn_measured_fraction_theta_full 0.998
_diffrn_measured_fraction_theta_max 0.970
_diffrn_measurement_device 'four-circle diffractometer'
_diffrn_measurement_device_type 'SuperNova, Dual, Cu at zero, Atlas'
_diffrn_measurement_method '\w scans'
_diffrn_orient_matrix_UB_11 0.0479110000
_diffrn_orient_matrix_UB_12 0.0087794000
_diffrn_orient_matrix_UB_13 -0.0268496000
_diffrn_orient_matrix_UB_21 -0.0295087000
_diffrn_orient_matrix_UB_22 -0.0034341000
_diffrn_orient_matrix_UB_23 -0.0451612000
_diffrn_orient_matrix_UB_31 -0.0041501000
_diffrn_orient_matrix_UB_32 0.1252212000
_diffrn_orient_matrix_UB_33 0.0006448000
_diffrn_radiation_monochromator mirror
_diffrn_radiation_probe x-ray
_diffrn_radiation_type CuK\a
_diffrn_radiation_wavelength 1.54184
_diffrn_reflns_av_R_equivalents 0.0364
_diffrn_reflns_av_unetI/netI 0.0486
_diffrn_reflns_Laue_measured_fraction_full 0.998
_diffrn_reflns_Laue_measured_fraction_max 0.970
_diffrn_reflns_limit_h_max 34
_diffrn_reflns_limit_h_min -30
_diffrn_reflns_limit_k_max 14
_diffrn_reflns_limit_k_min -8
_diffrn_reflns_limit_l_max 36
_diffrn_reflns_limit_l_min -36
_diffrn_reflns_number 19709
_diffrn_reflns_point_group_measured_fraction_full 0.998
_diffrn_reflns_point_group_measured_fraction_max 0.970
_diffrn_reflns_theta_full 66.750
_diffrn_reflns_theta_max 76.848
_diffrn_reflns_theta_min 3.014
_diffrn_source 'sealed X-ray tube'
_diffrn_source_type 'SuperNova (Cu) X-ray Source'
_exptl_absorpt_coefficient_mu 10.416
_exptl_absorpt_correction_T_max 0.232
_exptl_absorpt_correction_T_min 0.040
_exptl_absorpt_correction_type analytical
_exptl_absorpt_process_details
;
CrysAlisPro, Agilent Technologies,
Version 1.171.37.31 (release 14-01-2014 CrysAlis171 .NET)
(compiled Jan 14 2014,18:38:05)
Analytical numeric absorption correction using a multifaceted crystal
            model based on expressions derived by R.C. Clark & J.S. Reid.
(Clark, R. C. & Reid, J. S. (1995). Acta Cryst. A51, 887-897)
Empirical absorption correction using spherical harmonics,
 implemented in SCALE3 ABSPACK scaling algorithm.
;
_exptl_crystal_colour colorless
_exptl_crystal_density_diffrn 1.408
_exptl_crystal_description brick
_exptl_crystal_F_000 4216
_exptl_crystal_size_max 0.5087
_exptl_crystal_size_mid 0.151
_exptl_crystal_size_min 0.1181
_refine_diff_density_max 1.155
_refine_diff_density_min -0.802
_refine_diff_density_rms 0.078
_refine_ls_extinction_method none
_refine_ls_goodness_of_fit_ref 1.032
_refine_ls_hydrogen_treatment constr
_refine_ls_matrix_type full
_refine_ls_number_parameters 592
_refine_ls_number_reflns 10048
_refine_ls_number_restraints 43
_refine_ls_restrained_S_all 1.036
_refine_ls_R_factor_all 0.0488
_refine_ls_R_factor_gt 0.0429
_refine_ls_shift/su_max 0.002
_refine_ls_shift/su_mean 0.000
_refine_ls_structure_factor_coef Fsqd
_refine_ls_weighting_details 'w=1/[\s^2^(Fo^2^)+(0.0638P)^2^+6.1300P] where P=(Fo^2^+2Fc^2^)/3'
_refine_ls_weighting_scheme calc
_refine_ls_wR_factor_gt 0.1141
_refine_ls_wR_factor_ref 0.1204
_reflns_Friedel_coverage 0.000
_reflns_number_gt 8788
_reflns_number_total 10048
_reflns_threshold_expression 'I > 2\s(I)'
_cod_data_source_file c4cc07771g2.cif
_cod_data_source_block 4c.Pyridine
_cod_original_cell_volume 9822.0(3)
_cod_database_code 7116129
_shelxl_version_number 2013-4
_chemical_oxdiff_formula 'C60 H60 O8 N4 I4'
_shelx_space_group_comment
;
The symmetry employed for this shelxl refinement is uniquely defined
by the following loop, which should always be used as a source of
symmetry information in preference to the above space-group names.
They are only intended as comments.
;
_reflns_odcompleteness_completeness 99.75
_reflns_odcompleteness_iscentric 1
_reflns_odcompleteness_theta 66.97
_olex2_refinement_description
;
1. Fixed Uiso
 At 1.2 times of:
  All C(H) groups, All C(H,H) groups, All C(H,H,H,H) groups
 At 1.5 times of:
  All C(H,H,H) groups
2. Shared sites
{C31A, C31B}
3. Restrained distances
 H32B-H46
 2.1 with sigma of 0.02
4. Uiso/Uaniso restraints and constraints
N3 \\sim C45 \\sim C46 \\sim C47 \\sim C48 \\sim C49: within 1.7A with sigma of
0.04 and sigma for terminal atoms of 0.08
Uanis(C47) \\sim Ueq: with sigma of 0.01 and sigma for terminal atoms of 0.02
Uanis(C31A) = Uanis(C31B)
5. Others
 Sof(I1B)=1-FVAR(1)
 Sof(I1A)=FVAR(1)
 Sof(H30C)=Sof(H30D)=Sof(C31B)=Sof(H31C)=Sof(H31D)=Sof(C32B)=Sof(H32C)=
 Sof(H32D)=Sof(C33B)=Sof(H33C)=Sof(H33D)=Sof(C34B)=Sof(H34D)=Sof(H34E)=
 Sof(H34F)=1-FVAR(2)
 Sof(H30A)=Sof(H30B)=Sof(C31A)=Sof(H31A)=Sof(H31B)=Sof(C32A)=Sof(H32A)=
 Sof(H32B)=Sof(C33A)=Sof(H33A)=Sof(H33B)=Sof(C34A)=Sof(H34A)=Sof(H34B)=
 Sof(H34C)=FVAR(2)
6.a Ternary CH refined with riding coordinates:
 C11(H11), C28(H28)
6.b Secondary CH2 refined with riding coordinates:
 C9(H9A,H9B), C10(H10A,H10B), C12(H12A,H12B), C13(H13A,H13B), C14(H14A,H14B),
 C15(H15A,H15B), C16(H16A,H16B), C26(H26A,H26B), C27(H27A,H27B), C29(H29A,H29B),
  C30(H30A,H30B), C30(H30C,H30D), C31A(H31A,H31B), C32A(H32A,H32B), C33A(H33A,
 H33B), C31B(H31C,H31D), C32B(H32C,H32D), C33B(H33C,H33D)
6.c Aromatic/amide H refined with riding coordinates:
 C6(H6), C23(H23), C45(H45), C46(H46), C47(H47), C48(H48), C49(H49), C50(H50),
 C51(H51), C52(H52), C35(H35), C36(H36), C37(H37), C38(H38), C39(H39), C40(H40),
  C41(H41), C42(H42), C43(H43), C44(H44)
6.d Idealised Me refined as rotating group:
 C17(H17A,H17B,H17C), C34A(H34A,H34B,H34C), C34B(H34D,H34E,H34F)
;

loop_
_space_group_symop_operation_xyz
'x, y, z'
'-x, y, -z+1/2'
'x+1/2, y+1/2, z'
'-x+1/2, y+1/2, -z+1/2'
'-x, -y, -z'
'x, -y, z-1/2'
'-x+1/2, -y+1/2, -z'
'x+1/2, -y+1/2, z-1/2'

loop_
_atom_site_label
_atom_site_type_symbol
_atom_site_fract_x
_atom_site_fract_y
_atom_site_fract_z
_atom_site_U_iso_or_equiv
_atom_site_adp_type
_atom_site_occupancy
_atom_site_site_symmetry_order
_atom_site_calc_flag
_atom_site_refinement_flags_posn
_atom_site_refinement_flags_adp
_atom_site_refinement_flags_occupancy
_atom_site_disorder_assembly
_atom_site_disorder_group
I1A I 0.74250(2) 0.78761(19) 0.38969(4) 0.0534(3) Uani 0.872(8) 1 d . . P A 1
I1B I 0.7383(4) 0.7433(13) 0.3980(3) 0.0649(18) Uani 0.128(8) 1 d . . P A 2
I2 I 0.92869(2) 0.94474(2) 0.08129(2) 0.05277(9) Uani 1 1 d . . . . .
O1 O 0.80237(9) 0.5243(2) 0.24876(8) 0.0467(5) Uani 1 1 d . . . . .
O2 O 0.85559(9) 0.5811(2) 0.16836(8) 0.0451(5) Uani 1 1 d . . . . .
O3 O 1.01284(9) 0.5880(2) 0.09865(8) 0.0455(5) Uani 1 1 d . . . . .
O4 O 1.11364(9) 0.5345(2) 0.10620(8) 0.0471(5) Uani 1 1 d . . . . .
C1 C 0.78169(14) 0.6705(4) 0.35582(13) 0.0567(10) Uani 1 1 d . . . . .
C2 C 0.80914(14) 0.6093(4) 0.33877(12) 0.0510(8) Uani 1 1 d . . . . .
C3 C 0.84508(13) 0.5347(3) 0.32107(11) 0.0443(7) Uani 1 1 d . . . . .
C4 C 0.88405(12) 0.4989(3) 0.34914(10) 0.0422(7) Uani 1 1 d . . . . .
C5 C 0.91842(12) 0.4245(3) 0.33391(10) 0.0384(6) Uani 1 1 d . . . . .
C6 C 0.91388(11) 0.3884(3) 0.28881(10) 0.0387(6) Uani 1 1 d . . . . .
H6 H 0.9378 0.3393 0.2776 0.046 Uiso 1 1 calc R . . . .
C7 C 0.87597(12) 0.4209(3) 0.25956(10) 0.0388(6) Uani 1 1 d . . . . .
C8 C 0.84157(12) 0.4953(3) 0.27603(11) 0.0419(7) Uani 1 1 d . . . . .
C9 C 0.80398(14) 0.6333(4) 0.23027(12) 0.0512(8) Uani 1 1 d . . . . .
H9A H 0.8005 0.6863 0.2555 0.061 Uiso 1 1 calc R . . . .
H9B H 0.7758 0.6434 0.2090 0.061 Uiso 1 1 calc R . . . .
C10 C 0.85074(14) 0.6573(3) 0.20530(13) 0.0501(8) Uani 1 1 d . . . . .
H10A H 0.8499 0.7327 0.1932 0.060 Uiso 1 1 calc R . . . .
H10B H 0.8791 0.6508 0.2265 0.060 Uiso 1 1 calc R . . . .
C11 C 0.87230(11) 0.3787(3) 0.21067(10) 0.0388(6) Uani 1 1 d . . . . .
H11 H 0.8398 0.4028 0.1982 0.047 Uiso 1 1 calc R . . . .
C12 C 0.87251(12) 0.2545(3) 0.20917(11) 0.0431(7) Uani 1 1 d . . . . .
H12A H 0.9014 0.2269 0.2264 0.052 Uiso 1 1 calc R . . . .
H12B H 0.8754 0.2301 0.1771 0.052 Uiso 1 1 calc R . . . .
C13 C 0.82602(14) 0.2064(3) 0.22942(13) 0.0499(8) Uani 1 1 d . . . . .
H13A H 0.8228 0.2331 0.2611 0.060 Uiso 1 1 calc R . . . .
H13B H 0.7974 0.2333 0.2117 0.060 Uiso 1 1 calc R . . . .
C14 C 0.82493(16) 0.0841(4) 0.22981(14) 0.0566(9) Uani 1 1 d . . . . .
H14A H 0.8387 0.0570 0.2009 0.068 Uiso 1 1 calc R . . . .
H14B H 0.7904 0.0597 0.2310 0.068 Uiso 1 1 calc R . . . .
C15 C 0.85310(18) 0.0329(4) 0.26928(16) 0.0616(10) Uani 1 1 d . . . . .
H15A H 0.8378 0.0545 0.2983 0.074 Uiso 1 1 calc R . . . .
H15B H 0.8871 0.0607 0.2696 0.074 Uiso 1 1 calc R . . . .
C16 C 0.8539(2) -0.0904(5) 0.2659(2) 0.0773(13) Uani 1 1 d . . . . .
H16A H 0.8198 -0.1173 0.2633 0.093 Uiso 1 1 calc R . . . .
H16B H 0.8710 -0.1115 0.2376 0.093 Uiso 1 1 calc R . . . .
C17 C 0.8786(3) -0.1447(5) 0.3057(2) 0.0885(17) Uani 1 1 d . . . . .
H17A H 0.8821 -0.2228 0.2995 0.133 Uiso 1 1 calc GR . . . .
H17B H 0.8589 -0.1345 0.3330 0.133 Uiso 1 1 calc GR . . . .
H17C H 0.9111 -0.1124 0.3107 0.133 Uiso 1 1 calc GR . . . .
C18 C 0.91113(12) 0.4333(3) 0.18188(10) 0.0387(6) Uani 1 1 d . . . . .
C19 C 0.90144(12) 0.5353(3) 0.16318(10) 0.0403(6) Uani 1 1 d . . . . .
C20 C 0.93614(12) 0.5906(3) 0.13666(11) 0.0421(7) Uani 1 1 d . . . . .
C21 C 0.98062(12) 0.5380(3) 0.12840(10) 0.0406(6) Uani 1 1 d . . . . .
C22 C 0.99184(12) 0.4363(3) 0.14621(10) 0.0383(6) Uani 1 1 d . . . . .
C23 C 0.95665(11) 0.3857(3) 0.17337(10) 0.0374(6) Uani 1 1 d . . . . .
H23 H 0.9640 0.3167 0.1865 0.045 Uiso 1 1 calc R . . . .
C24 C 0.92750(13) 0.6981(3) 0.11899(12) 0.0467(7) Uani 1 1 d . . . . .
C25 C 0.92479(15) 0.7888(3) 0.10492(12) 0.0503(8) Uani 1 1 d . . . . .
C26 C 1.04670(13) 0.6635(3) 0.11956(12) 0.0478(7) Uani 1 1 d . . . . .
H26A H 1.0480 0.6520 0.1530 0.057 Uiso 1 1 calc R . . . .
H26B H 1.0360 0.7393 0.1135 0.057 Uiso 1 1 calc R . . . .
C27 C 1.09660(14) 0.6440(3) 0.09953(12) 0.0504(8) Uani 1 1 d . . . . .
H27A H 1.0951 0.6599 0.0664 0.061 Uiso 1 1 calc R . . . .
H27B H 1.1204 0.6951 0.1137 0.061 Uiso 1 1 calc R . . . .
C28 C 1.04045(12) 0.3831(3) 0.13495(10) 0.0395(6) Uani 1 1 d . . . . .
H28 H 1.0487 0.4077 0.1035 0.047 Uiso 1 1 calc R . . . .
C29 C 1.03855(12) 0.2578(3) 0.13325(11) 0.0426(7) Uani 1 1 d . . . . .
H29A H 1.0386 0.2288 0.1647 0.051 Uiso 1 1 calc R . . . .
H29B H 1.0077 0.2347 0.1180 0.051 Uiso 1 1 calc R . . . .
C30 C 1.08186(15) 0.2102(4) 0.10770(16) 0.0601(10) Uani 1 1 d . . . . .
H30A H 1.0832 0.2442 0.0771 0.072 Uiso 0.659(13) 1 calc R . P B 1
H30B H 1.1125 0.2295 0.1243 0.072 Uiso 0.659(13) 1 calc R . P B 1
H30C H 1.0832 0.2442 0.0771 0.072 Uiso 0.341(13) 1 calc R . P B 2
H30D H 1.1125 0.2295 0.1243 0.072 Uiso 0.341(13) 1 calc R . P B 2
C31A C 1.07980(19) 0.0893(5) 0.1021(2) 0.0772(16) Uani 0.659(13) 1 d . . P B 1
H31A H 1.0467 0.0669 0.0915 0.093 Uiso 0.659(13) 1 calc R . P B 1
H31B H 1.0868 0.0531 0.1317 0.093 Uiso 0.659(13) 1 calc R . P B 1
C32A C 1.1199(2) 0.0548(5) 0.0654(3) 0.0541(18) Uani 0.659(13) 1 d . . P B 1
H32A H 1.1135 0.0946 0.0366 0.065 Uiso 0.659(13) 1 calc R . P B 1
H32B H 1.1528 0.0763 0.0768 0.065 Uiso 0.659(13) 1 calc DR . P B 1
C33A C 1.1195(3) -0.0657(6) 0.0561(3) 0.065(2) Uani 0.659(13) 1 d . . P B 1
H33A H 1.0865 -0.0863 0.0446 0.078 Uiso 0.659(13) 1 calc R . P B 1
H33B H 1.1251 -0.1048 0.0853 0.078 Uiso 0.659(13) 1 calc R . P B 1
C34A C 1.1569(5) -0.1038(9) 0.0224(4) 0.074(3) Uani 0.659(13) 1 d . . P B 1
H34A H 1.1545 -0.0593 -0.0052 0.111 Uiso 0.659(13) 1 calc GR . P B 1
H34B H 1.1507 -0.1804 0.0147 0.111 Uiso 0.659(13) 1 calc GR . P B 1
H34C H 1.1897 -0.0966 0.0359 0.111 Uiso 0.659(13) 1 calc GR . P B 1
C31B C 1.07980(19) 0.0893(5) 0.1021(2) 0.0772(16) Uani 0.341(13) 1 d . . P B 2
H31C H 1.0654 0.0634 0.1310 0.093 Uiso 0.341(13) 1 calc R . P B 2
H31D H 1.0541 0.0780 0.0785 0.093 Uiso 0.341(13) 1 calc R . P B 2
C32B C 1.1167(5) 0.0072(10) 0.0917(4) 0.054(3) Uani 0.341(13) 1 d . . P B 2
H32C H 1.1046 -0.0676 0.0972 0.065 Uiso 0.341(13) 1 calc R . P B 2
H32D H 1.1474 0.0190 0.1094 0.065 Uiso 0.341(13) 1 calc R . P B 2
C33B C 1.1235(5) 0.0291(15) 0.0416(6) 0.062(4) Uani 0.341(13) 1 d . . P B 2
H33C H 1.1329 0.1063 0.0373 0.075 Uiso 0.341(13) 1 calc R . P B 2
H33D H 1.0920 0.0170 0.0252 0.075 Uiso 0.341(13) 1 calc R . P B 2
C34B C 1.1638(8) -0.046(2) 0.0204(6) 0.080(7) Uani 0.341(13) 1 d . . P B 2
H34D H 1.1718 -0.0197 -0.0102 0.121 Uiso 0.341(13) 1 calc GR . P B 2
H34E H 1.1514 -0.1210 0.0183 0.121 Uiso 0.341(13) 1 calc GR . P B 2
H34F H 1.1933 -0.0446 0.0398 0.121 Uiso 0.341(13) 1 calc GR . P B 2
N3 N 1.2534(2) 0.3632(6) 0.1516(3) 0.115(2) Uani 1 1 d . . . . .
C45 C 1.2263(4) 0.2732(10) 0.1441(4) 0.145(4) Uani 1 1 d . . . . .
H45 H 1.2077 0.2412 0.1678 0.174 Uiso 1 1 calc R . . . .
C46 C 1.2265(4) 0.2339(10) 0.1056(6) 0.162(5) Uani 1 1 d . . . . .
H46 H 1.2061 0.1717 0.1016 0.194 Uiso 1 1 calc DR . . . .
C47 C 1.2493(4) 0.2623(9) 0.0703(4) 0.122(3) Uani 1 1 d . U . . .
H47 H 1.2462 0.2228 0.0425 0.146 Uiso 1 1 calc R . . . .
C48 C 1.2779(4) 0.3504(10) 0.0736(4) 0.146(4) Uani 1 1 d . . . . .
H48 H 1.2948 0.3776 0.0479 0.175 Uiso 1 1 calc R . . . .
C49 C 1.2823(4) 0.4019(8) 0.1165(4) 0.127(3) Uani 1 1 d . . . . .
H49 H 1.3043 0.4609 0.1212 0.153 Uiso 1 1 calc R . . . .
N4 N 1.0000 0.0950(7) 0.2500 0.0823(17) Uani 1 2 d S T P . .
C50 C 0.9829(2) 0.0366(6) 0.21477(19) 0.0805(15) Uani 1 1 d . . . . .
H50 H 0.9708 0.0750 0.1888 0.097 Uiso 1 1 calc R . . . .
C51 C 0.9814(2) -0.0755(6) 0.21357(19) 0.0852(16) Uani 1 1 d . . . . .
H51 H 0.9678 -0.1123 0.1879 0.102 Uiso 1 1 calc R . . . .
C52 C 1.0000 -0.1339(9) 0.2500 0.096(3) Uani 1 2 d S T P . .
H52 H 1.0000 -0.2113 0.2500 0.116 Uiso 1 2 calc RS T P . .
N1 N 0.94175(14) 1.1557(3) 0.04893(11) 0.0572(8) Uani 1 1 d . . . . .
C35 C 0.97696(19) 1.1774(4) 0.01938(14) 0.0641(11) Uani 1 1 d . . . . .
H35 H 0.9954 1.1178 0.0081 0.077 Uiso 1 1 calc R . . . .
C36 C 0.9883(2) 1.2787(5) 0.00420(17) 0.0767(14) Uani 1 1 d . . . . .
H36 H 1.0140 1.2897 -0.0169 0.092 Uiso 1 1 calc R . . . .
C37 C 0.9616(2) 1.3647(5) 0.0204(2) 0.0798(15) Uani 1 1 d . . . . .
H37 H 0.9682 1.4368 0.0104 0.096 Uiso 1 1 calc R . . . .
C38 C 0.9254(2) 1.3456(4) 0.05099(19) 0.0729(14) Uani 1 1 d . . . . .
H38 H 0.9068 1.4042 0.0630 0.087 Uiso 1 1 calc R . . . .
C39 C 0.91620(17) 1.2398(4) 0.06417(14) 0.0596(10) Uani 1 1 d . . . . .
H39 H 0.8905 1.2267 0.0850 0.071 Uiso 1 1 calc R . . . .
N2 N 0.69912(14) 0.9349(4) 0.44724(12) 0.0622(9) Uani 1 1 d . . . . .
C40 C 0.70244(16) 0.9065(4) 0.49073(15) 0.0606(10) Uani 1 1 d . . . . .
H40 H 0.7182 0.8396 0.4980 0.073 Uiso 1 1 calc R . . . .
C41 C 0.68464(17) 0.9674(5) 0.52573(15) 0.0663(11) Uani 1 1 d . . . . .
H41 H 0.6891 0.9444 0.5564 0.080 Uiso 1 1 calc R . . . .
C42 C 0.66056(19) 1.0610(5) 0.51594(18) 0.0712(12) Uani 1 1 d . . . . .
H42 H 0.6467 1.1031 0.5397 0.085 Uiso 1 1 calc R . . . .
C43 C 0.65627(19) 1.0942(4) 0.4722(2) 0.0744(13) Uani 1 1 d . . . . .
H43 H 0.6396 1.1600 0.4649 0.089 Uiso 1 1 calc R . . . .
C44 C 0.67654(19) 1.0309(5) 0.43791(17) 0.0742(14) Uani 1 1 d . . . . .
H44 H 0.6745 1.0557 0.4072 0.089 Uiso 1 1 calc R . . . .

loop_
_atom_site_aniso_label
_atom_site_aniso_U_11
_atom_site_aniso_U_22
_atom_site_aniso_U_33
_atom_site_aniso_U_23
_atom_site_aniso_U_13
_atom_site_aniso_U_12
I1A 0.04548(17) 0.0724(7) 0.0423(3) -0.0206(3) 0.00249(13) 0.0095(2)
I1B 0.0608(19) 0.071(4) 0.0630(18) -0.014(3) -0.0138(14) 0.024(2)
I2 0.06165(15) 0.05057(14) 0.04593(13) 0.00751(9) -0.00472(10) 0.00848(10)
O1 0.0359(11) 0.0631(15) 0.0411(11) -0.0091(11) -0.0012(9) 0.0055(10)
O2 0.0410(12) 0.0553(14) 0.0389(11) -0.0033(10) -0.0007(9) 0.0107(10)
O3 0.0436(12) 0.0565(14) 0.0363(10) 0.0093(10) 0.0017(9) -0.0010(10)
O4 0.0438(12) 0.0651(15) 0.0324(10) 0.0114(10) 0.0052(9) 0.0010(11)
C1 0.0457(18) 0.082(3) 0.0419(17) -0.0204(18) 0.0002(14) 0.0127(18)
C2 0.0429(17) 0.071(2) 0.0396(15) -0.0132(16) 0.0001(13) 0.0020(16)
C3 0.0398(16) 0.0557(19) 0.0375(15) -0.0097(14) 0.0062(12) 0.0025(14)
C4 0.0394(15) 0.0554(19) 0.0319(13) -0.0077(13) 0.0059(11) -0.0028(14)
C5 0.0373(14) 0.0472(17) 0.0309(13) -0.0030(12) 0.0039(11) -0.0040(12)
C6 0.0362(14) 0.0479(17) 0.0322(13) -0.0029(12) 0.0039(11) -0.0031(12)
C7 0.0366(14) 0.0485(17) 0.0315(13) -0.0042(12) 0.0039(11) -0.0032(13)
C8 0.0366(15) 0.0537(19) 0.0354(14) -0.0068(13) 0.0023(11) -0.0001(13)
C9 0.0446(17) 0.065(2) 0.0444(16) -0.0071(16) 0.0004(13) 0.0120(16)
C10 0.0488(18) 0.056(2) 0.0459(17) -0.0054(15) 0.0045(14) 0.0090(15)
C11 0.0373(14) 0.0507(18) 0.0284(12) -0.0051(12) 0.0006(10) 0.0008(12)
C12 0.0421(16) 0.0530(19) 0.0341(14) -0.0098(13) 0.0017(12) -0.0035(14)
C13 0.0463(18) 0.058(2) 0.0451(17) -0.0054(15) 0.0054(14) -0.0056(15)
C14 0.055(2) 0.060(2) 0.055(2) -0.0093(17) 0.0061(16) -0.0094(18)
C15 0.062(2) 0.060(2) 0.063(2) -0.0002(19) 0.0030(19) -0.0042(19)
C16 0.086(3) 0.062(3) 0.084(3) 0.002(2) -0.008(3) -0.007(3)
C17 0.098(4) 0.071(3) 0.097(4) 0.014(3) -0.014(3) -0.004(3)
C18 0.0393(15) 0.0478(17) 0.0290(12) -0.0044(11) -0.0008(11) 0.0007(13)
C19 0.0393(15) 0.0486(18) 0.0329(13) -0.0051(12) -0.0012(11) 0.0061(13)
C20 0.0417(16) 0.0488(18) 0.0356(14) 0.0011(13) -0.0017(12) 0.0038(13)
C21 0.0403(15) 0.0496(18) 0.0317(13) 0.0036(12) 0.0010(11) 0.0007(13)
C22 0.0384(15) 0.0470(17) 0.0294(12) -0.0005(11) -0.0002(11) 0.0014(12)
C23 0.0390(15) 0.0445(16) 0.0287(12) -0.0016(11) -0.0007(10) 0.0028(12)
C24 0.0455(17) 0.055(2) 0.0391(15) 0.0023(14) -0.0036(13) 0.0037(15)
C25 0.054(2) 0.054(2) 0.0432(16) 0.0080(15) -0.0042(14) 0.0082(16)
C26 0.0438(17) 0.055(2) 0.0451(16) 0.0085(14) 0.0002(13) -0.0037(15)
C27 0.0464(18) 0.064(2) 0.0408(16) 0.0173(15) 0.0031(13) -0.0008(16)
C28 0.0398(15) 0.0511(18) 0.0278(12) 0.0014(11) 0.0028(11) 0.0043(13)
C29 0.0413(16) 0.0524(19) 0.0340(13) -0.0038(13) -0.0009(12) 0.0074(14)
C30 0.0438(19) 0.075(3) 0.062(2) -0.021(2) 0.0036(16) 0.0107(18)
C31A 0.066(3) 0.076(3) 0.089(3) -0.042(3) -0.019(2) 0.024(2)
C32A 0.057(4) 0.049(4) 0.057(5) -0.009(3) 0.002(3) 0.008(2)
C33A 0.080(5) 0.057(4) 0.059(4) -0.005(3) 0.007(3) 0.013(3)
C34A 0.083(6) 0.075(6) 0.063(5) -0.014(5) -0.011(4) 0.028(5)
C31B 0.066(3) 0.076(3) 0.089(3) -0.042(3) -0.019(2) 0.024(2)
C32B 0.068(7) 0.052(7) 0.042(6) -0.001(5) 0.003(5) 0.024(5)
C33B 0.051(7) 0.086(11) 0.051(7) -0.007(7) 0.000(5) 0.017(6)
C34B 0.070(11) 0.13(2) 0.040(6) 0.005(11) 0.015(6) 0.047(14)
N3 0.083(4) 0.124(5) 0.137(6) -0.027(4) -0.021(4) 0.031(4)
C45 0.112(7) 0.157(9) 0.168(10) -0.032(8) 0.038(7) -0.048(6)
C46 0.130(8) 0.130(8) 0.226(14) -0.053(9) 0.011(9) -0.027(7)
C47 0.107(5) 0.129(6) 0.129(6) -0.050(5) -0.025(4) 0.036(5)
C48 0.141(8) 0.155(9) 0.142(8) 0.028(7) 0.036(7) 0.028(7)
C49 0.119(7) 0.112(6) 0.151(8) -0.027(6) 0.009(6) -0.017(5)
N4 0.078(4) 0.096(5) 0.073(4) 0.000 0.005(3) 0.000
C50 0.077(3) 0.101(4) 0.063(3) 0.010(3) 0.000(2) 0.006(3)
C51 0.093(4) 0.106(5) 0.056(3) -0.006(3) -0.006(3) -0.002(3)
C52 0.122(8) 0.103(7) 0.065(4) 0.000 -0.014(5) 0.000
N1 0.070(2) 0.0552(19) 0.0466(16) 0.0047(13) -0.0002(14) 0.0084(16)
C35 0.073(3) 0.075(3) 0.0445(18) 0.0025(18) 0.0020(18) 0.017(2)
C36 0.077(3) 0.097(4) 0.055(2) 0.025(2) -0.004(2) -0.005(3)
C37 0.086(4) 0.061(3) 0.092(4) 0.023(3) -0.027(3) -0.010(3)
C38 0.078(3) 0.057(3) 0.083(3) -0.016(2) -0.031(3) 0.019(2)
C39 0.062(2) 0.070(3) 0.0471(18) -0.0057(18) -0.0041(16) 0.008(2)
N2 0.0529(18) 0.087(3) 0.0466(16) -0.0108(17) 0.0019(14) 0.0060(17)
C40 0.056(2) 0.075(3) 0.051(2) -0.0011(19) 0.0063(16) 0.011(2)
C41 0.057(2) 0.093(3) 0.049(2) -0.008(2) 0.0122(17) 0.006(2)
C42 0.064(3) 0.082(3) 0.067(3) -0.014(2) 0.013(2) 0.006(2)
C43 0.062(3) 0.059(3) 0.102(4) 0.004(3) -0.002(3) -0.002(2)
C44 0.066(3) 0.102(4) 0.055(2) 0.019(2) -0.014(2) -0.018(3)

loop_
_atom_type_symbol
_atom_type_description
_atom_type_scat_dispersion_real
_atom_type_scat_dispersion_imag
_atom_type_scat_source
C C 0.0181 0.0091 'International Tables Vol C Tables 4.2.6.8 and 6.1.1.4'
H H 0.0000 0.0000 'International Tables Vol C Tables 4.2.6.8 and 6.1.1.4'
I I -0.3257 6.8362 'International Tables Vol C Tables 4.2.6.8 and 6.1.1.4'
N N 0.0311 0.0180 'International Tables Vol C Tables 4.2.6.8 and 6.1.1.4'
O O 0.0492 0.0322 'International Tables Vol C Tables 4.2.6.8 and 6.1.1.4'

loop_
_exptl_crystal_face_index_h
_exptl_crystal_face_index_k
_exptl_crystal_face_index_l
_exptl_crystal_face_perp_dist
_exptl_oxdiff_crystal_face_indexfrac_h
_exptl_oxdiff_crystal_face_indexfrac_k
_exptl_oxdiff_crystal_face_indexfrac_l
_exptl_oxdiff_crystal_face_x
_exptl_oxdiff_crystal_face_y
_exptl_oxdiff_crystal_face_z
-18 -1 0 0.1065 -17.9999 -1.0000 -0.0001 -0.8712 0.5346 -0.0505
18 0 0 0.0592 17.9998 -0.0000 -0.0001 0.8624 -0.5311 -0.0747
4 8 0 0.2073 4.0007 8.0002 0.0018 0.2619 -0.1456 0.9852
-6 -8 0 0.2421 -6.0007 -8.0002 -0.0018 -0.3577 0.2046 -0.9769
0 0 -19 0.0574 -0.0003 0.0001 -19.0000 0.5101 0.8581 -0.0122
0 0 19 0.0607 0.0003 -0.0001 19.0000 -0.5101 -0.8581 0.0122
-14 0 -11 0.1016 -14.0000 0.0001 -10.9999 -0.3754 0.9099 0.0510
14 0 11 0.0705 14.0000 -0.0001 10.9999 0.3754 -0.9099 -0.0510
-18 0 0 0.0918 -17.9998 0.0000 0.0001 -0.8624 0.5311 0.0747
-14 0 11 0.0869 -13.9996 -0.0000 11.0001 -0.9661 -0.0837 0.0652
10 0 15 0.0558 10.0001 -0.0001 14.9999 0.0764 -0.9725 -0.0318

loop_
_geom_angle_atom_site_label_1
_geom_angle_atom_site_label_2
_geom_angle_atom_site_label_3
_geom_angle
_geom_angle_site_symmetry_1
_geom_angle_site_symmetry_3
C8 O1 C9 115.5(3) . .
C19 O2 C10 116.1(3) . .
C21 O3 C26 115.2(3) . .
C4 O4 C27 115.8(3) 2_755 .
C2 C1 I1A 171.8(4) . .
C2 C1 I1B 164.0(6) . .
C1 C2 C3 175.6(4) . .
C4 C3 C2 120.0(3) . .
C4 C3 C8 118.9(3) . .
C8 C3 C2 121.1(3) . .
O4 C4 C3 118.7(3) 2_755 .
O4 C4 C5 119.4(3) 2_755 .
C5 C4 C3 121.8(3) . .
C4 C5 C6 117.5(3) . .
C4 C5 C28 121.5(3) . 2_755
C6 C5 C28 121.0(3) . 2_755
C7 C6 C5 123.1(3) . .
C6 C7 C8 118.1(3) . .
C6 C7 C11 121.3(3) . .
C8 C7 C11 120.7(3) . .
O1 C8 C3 119.9(3) . .
O1 C8 C7 119.3(3) . .
C7 C8 C3 120.6(3) . .
O1 C9 C10 113.2(3) . .
O2 C10 C9 109.0(3) . .
C12 C11 C7 111.5(3) . .
C18 C11 C7 109.6(3) . .
C18 C11 C12 114.9(3) . .
C11 C12 C13 111.8(3) . .
C14 C13 C12 113.9(3) . .
C13 C14 C15 114.2(4) . .
C14 C15 C16 111.7(4) . .
C17 C16 C15 113.5(5) . .
C19 C18 C11 119.1(3) . .
C19 C18 C23 118.0(3) . .
C23 C18 C11 122.9(3) . .
O2 C19 C18 119.3(3) . .
O2 C19 C20 118.9(3) . .
C18 C19 C20 121.7(3) . .
C19 C20 C24 122.2(3) . .
C21 C20 C19 117.8(3) . .
C21 C20 C24 120.0(3) . .
O3 C21 C20 117.6(3) . .
C22 C21 O3 119.7(3) . .
C22 C21 C20 122.5(3) . .
C21 C22 C23 117.6(3) . .
C21 C22 C28 119.6(3) . .
C23 C22 C28 122.7(3) . .
C18 C23 C22 122.3(3) . .
C25 C24 C20 174.0(4) . .
C24 C25 I2 173.4(4) . .
O3 C26 C27 108.1(3) . .
O4 C27 C26 112.8(3) . .
C5 C28 C29 112.1(3) 2_755 .
C22 C28 C5 111.4(3) . 2_755
C22 C28 C29 114.0(3) . .
C30 C29 C28 111.9(3) . .
C31A C30 C29 114.0(4) . .
C30 C31A C32A 108.1(5) . .
C33A C32A C31A 112.2(6) . .
C32A C33A C34A 114.9(8) . .
C32B C33B C34B 112.2(12) . .
C45 N3 C49 118.5(9) . .
C46 C45 N3 117.5(11) . .
C45 C46 C47 130.8(12) . .
C46 C47 C48 117.2(10) . .
C47 C48 C49 118.1(11) . .
N3 C49 C48 117.7(9) . .
C50 N4 C50 115.1(8) . 2_755
N4 C50 C51 124.4(6) . .
C50 C51 C52 119.3(7) . .
C51 C52 C51 117.3(10) . 2_755
C39 N1 C35 116.8(4) . .
N1 C35 C36 124.6(5) . .
C35 C36 C37 117.7(5) . .
C38 C37 C36 119.3(5) . .
C37 C38 C39 118.9(5) . .
N1 C39 C38 122.6(5) . .
C40 N2 C44 116.6(4) . .
N2 C40 C41 124.1(5) . .
C42 C41 C40 118.9(5) . .
C43 C42 C41 119.6(5) . .
C42 C43 C44 119.3(5) . .
N2 C44 C43 121.5(4) . .

loop_
_geom_bond_atom_site_label_1
_geom_bond_atom_site_label_2
_geom_bond_distance
_geom_bond_site_symmetry_2
I1A C1 2.056(4) .
I1B C1 1.941(6) .
I2 C25 2.038(4) .
O1 C8 1.374(4) .
O1 C9 1.443(5) .
O2 C10 1.439(4) .
O2 C19 1.382(4) .
O3 C21 1.390(4) .
O3 C26 1.439(5) .
O4 C4 1.381(4) 2_755
O4 C27 1.435(5) .
C1 C2 1.178(6) .
C2 C3 1.444(5) .
C3 C4 1.406(5) .
C3 C8 1.408(4) .
C4 O4 1.381(4) 2_755
C4 C5 1.387(5) .
C5 C6 1.399(4) .
C5 C28 1.524(4) 2_755
C6 C7 1.393(5) .
C7 C8 1.400(5) .
C7 C11 1.527(4) .
C9 C10 1.510(5) .
C11 C12 1.524(5) .
C11 C18 1.520(4) .
C12 C13 1.528(5) .
C13 C14 1.501(6) .
C14 C15 1.516(6) .
C15 C16 1.517(7) .
C16 C17 1.497(8) .
C18 C19 1.391(5) .
C18 C23 1.399(4) .
C19 C20 1.408(5) .
C20 C21 1.400(5) .
C20 C24 1.436(5) .
C21 C22 1.385(5) .
C22 C23 1.402(4) .
C22 C28 1.520(4) .
C24 C25 1.190(6) .
C26 C27 1.510(5) .
C28 C5 1.524(4) 2_755
C28 C29 1.538(5) .
C29 C30 1.525(5) .
C30 C31A 1.493(7) .
C31A C32A 1.604(9) .
C32A C33A 1.504(10) .
C33A C34A 1.505(14) .
C32B C33B 1.509(19) .
C33B C34B 1.57(2) .
N3 C45 1.346(12) .
N3 C49 1.389(13) .
C45 C46 1.230(16) .
C46 C47 1.264(17) .
C47 C48 1.336(15) .
C48 C49 1.409(15) .
N4 C50 1.337(8) .
N4 C50 1.337(8) 2_755
C50 C51 1.376(9) .
C51 C52 1.377(8) .
C52 C51 1.377(8) 2_755
N1 C35 1.330(6) .
N1 C39 1.327(6) .
C35 C36 1.358(8) .
C36 C37 1.371(9) .
C37 C38 1.365(9) .
C38 C39 1.378(8) .
N2 C40 1.324(6) .
N2 C44 1.356(7) .
C40 C41 1.364(6) .
C41 C42 1.352(8) .
C42 C43 1.348(8) .
C43 C44 1.392(8) .

loop_
_geom_torsion_atom_site_label_1
_geom_torsion_atom_site_label_2
_geom_torsion_atom_site_label_3
_geom_torsion_atom_site_label_4
_geom_torsion
_geom_torsion_site_symmetry_1
_geom_torsion_site_symmetry_4
O1 C9 C10 O2 59.3(4) . .
O2 C19 C20 C21 -174.2(3) . .
O2 C19 C20 C24 7.0(5) . .
O3 C21 C22 C23 -175.5(3) . .
O3 C21 C22 C28 3.1(5) . .
O3 C26 C27 O4 -58.4(4) . .
O4 C4 C5 C6 178.3(3) 2_755 .
O4 C4 C5 C28 -1.5(5) 2_755 2_755
C2 C3 C4 O4 1.5(5) . 2_755
C2 C3 C4 C5 177.9(3) . .
C2 C3 C8 O1 -2.7(6) . .
C2 C3 C8 C7 -178.5(4) . .
C3 C4 C5 C6 1.9(5) . .
C3 C4 C5 C28 -177.9(3) . 2_755
C4 O4 C27 C26 -56.4(4) 2_755 .
C4 C3 C8 O1 176.4(3) . .
C4 C3 C8 C7 0.6(5) . .
C4 C5 C6 C7 -2.1(5) . .
C5 C6 C7 C8 1.5(5) . .
C5 C6 C7 C11 -179.5(3) . .
C5 C28 C29 C30 -70.4(3) 2_755 .
C6 C7 C8 O1 -176.5(3) . .
C6 C7 C8 C3 -0.7(5) . .
C6 C7 C11 C12 54.5(4) . .
C6 C7 C11 C18 -73.9(4) . .
C7 C11 C12 C13 67.8(4) . .
C7 C11 C18 C19 -83.8(3) . .
C7 C11 C18 C23 95.9(4) . .
C8 O1 C9 C10 53.5(4) . .
C8 C3 C4 O4 -177.6(3) . 2_755
C8 C3 C4 C5 -1.3(6) . .
C8 C7 C11 C12 -126.6(3) . .
C8 C7 C11 C18 105.0(4) . .
C9 O1 C8 C3 76.5(4) . .
C9 O1 C8 C7 -107.7(4) . .
C10 O2 C19 C18 96.8(4) . .
C10 O2 C19 C20 -87.1(4) . .
C11 C7 C8 O1 4.5(5) . .
C11 C7 C8 C3 -179.7(3) . .
C11 C12 C13 C14 -178.6(3) . .
C11 C18 C19 O2 -4.7(4) . .
C11 C18 C19 C20 179.3(3) . .
C11 C18 C23 C22 179.1(3) . .
C12 C11 C18 C19 149.7(3) . .
C12 C11 C18 C23 -30.6(4) . .
C12 C13 C14 C15 81.4(4) . .
C13 C14 C15 C16 -175.7(4) . .
C14 C15 C16 C17 -176.4(5) . .
C18 C11 C12 C13 -166.7(3) . .
C18 C19 C20 C21 1.9(5) . .
C18 C19 C20 C24 -177.0(3) . .
C19 O2 C10 C9 -135.4(3) . .
C19 C18 C23 C22 -1.2(4) . .
C19 C20 C21 O3 174.0(3) . .
C19 C20 C21 C22 -1.7(5) . .
C20 C21 C22 C23 0.1(5) . .
C20 C21 C22 C28 178.7(3) . .
C21 O3 C26 C27 136.5(3) . .
C21 C22 C23 C18 1.4(5) . .
C21 C22 C28 C5 83.1(3) . 2_755
C21 C22 C28 C29 -148.8(3) . .
C22 C28 C29 C30 161.8(3) . .
C23 C18 C19 O2 175.6(3) . .
C23 C18 C19 C20 -0.5(5) . .
C23 C22 C28 C5 -98.4(4) . 2_755
C23 C22 C28 C29 29.7(4) . .
C24 C20 C21 O3 -7.2(5) . .
C24 C20 C21 C22 177.1(3) . .
C26 O3 C21 C20 89.0(4) . .
C26 O3 C21 C22 -95.2(4) . .
C28 C5 C6 C7 177.7(3) 2_755 .
C28 C22 C23 C18 -177.1(3) . .
C28 C29 C30 C31A -175.8(4) . .
C29 C30 C31A C32A 167.1(4) . .
C30 C31A C32A C33A -177.9(6) . .
C31A C32A C33A C34A -179.1(7) . .
N3 C45 C46 C47 2(3) . .
C45 N3 C49 C48 6.0(15) . .
C45 C46 C47 C48 -1(3) . .
C46 C47 C48 C49 2.9(17) . .
C47 C48 C49 N3 -5.3(16) . .
C49 N3 C45 C46 -4.2(18) . .
N4 C50 C51 C52 -2.1(10) . .
C50 N4 C50 C51 1.1(5) 2_755 .
C50 C51 C52 C51 1.0(4) . 2_755
N1 C35 C36 C37 -0.1(8) . .
C35 N1 C39 C38 -0.8(6) . .
C35 C36 C37 C38 0.5(8) . .
C36 C37 C38 C39 -1.1(8) . .
C37 C38 C39 N1 1.2(7) . .
C39 N1 C35 C36 0.3(7) . .
N2 C40 C41 C42 2.3(8) . .
C40 N2 C44 C43 -2.4(7) . .
C40 C41 C42 C43 -2.5(8) . .
C41 C42 C43 C44 0.4(8) . .
C42 C43 C44 N2 2.2(8) . .
C44 N2 C40 C41 0.2(7) . .
